data_1503456
loop_
_publ_author_name
'Gibson, Harry W.'
'Wang, Hong'
'Niu, Zhenbin'
'Slebodnick, Carla'
'Zhakharov, Lev N.'
'Rheingold, Arnold L.'

_publ_section_title
;
 Rotaxanes from Tetralactams
;
_journal_issue 3
_journal_name_full Macromolecules
_journal_page_first 1270
_journal_paper_doi 10.1021/ma202373x
_journal_volume 45
_journal_year 2012
_chemical_absolute_configuration unk
_chemical_formula_moiety 'C82 H94 O2, C67 H70 N4 O5, 2(C3 H6 O)'
_chemical_formula_sum 'C155 H176 N4 O9'
_chemical_formula_weight 2239.00
_space_group_IT_number 1
_symmetry_cell_setting triclinic
_symmetry_space_group_name_Hall 'P 1'
_symmetry_space_group_name_H-M 'P 1'
_atom_sites_solution_hydrogens geom
_atom_sites_solution_primary direct
_atom_sites_solution_secondary difmap
_audit_creation_method SHELXL-97
_cell_angle_alpha 75.588(6)
_cell_angle_beta 87.355(6)
_cell_angle_gamma 77.305(7)
_cell_formula_units_Z 1
_cell_length_a 11.6351(9)
_cell_length_b 16.2914(12)
_cell_length_c 20.4165(13)
_cell_measurement_reflns_used 6474
_cell_measurement_temperature 100(2)
_cell_measurement_theta_max 70.7079
_cell_measurement_theta_min 3.8905
_cell_volume 3656.4(5)
_computing_cell_refinement 'CrysAlisPro (Oxford Diffraction, 2009)'
_computing_data_collection 'CrysAlisPro (Oxford Diffraction, 2009)'
_computing_data_reduction 'CrysAlisPro (Oxford Diffraction, 2009)'
_computing_molecular_graphics 'SHELXTL (Sheldrick, G. M. (2008). Acta Cryst. A64, 112-122.)'
_computing_publication_material 'SHELXTL (Sheldrick, G. M. (2008). Acta Cryst. A64, 112-122.)'
_computing_structure_refinement 'SHELXL-97 (Sheldrick, G. M. (2008). Acta Cryst. A64, 112-122.)'
_computing_structure_solution 'SHELXS-97 (Sheldrick, G. M. (2008). Acta Cryst. A64, 112-122.)'
_diffrn_ambient_temperature 100(2)
_diffrn_detector CCD
_diffrn_detector_area_resol_mean 16.0122
_diffrn_detector_type 'Oxford Diffraction Eos'
_diffrn_measured_fraction_theta_full 0.995
_diffrn_measured_fraction_theta_max 0.966
_diffrn_measurement_device '\k-geometry diffractometer'
_diffrn_measurement_device_type 'SuperNova, Dual, Cu at zero, Eos'
_diffrn_measurement_method 'phi and omega scans'
_diffrn_orient_matrix_UB_11 -0.0887485494
_diffrn_orient_matrix_UB_12 -0.0586208004
_diffrn_orient_matrix_UB_13 0.0211528992
_diffrn_orient_matrix_UB_21 -0.0343894527
_diffrn_orient_matrix_UB_22 0.0382694251
_diffrn_orient_matrix_UB_23 0.0613192462
_diffrn_orient_matrix_UB_31 -0.0958799478
_diffrn_orient_matrix_UB_32 0.0709190839
_diffrn_orient_matrix_UB_33 -0.0425282399
_diffrn_radiation_monochromator mirror
_diffrn_radiation_probe x-ray
_diffrn_radiation_type CuK\a
_diffrn_radiation_wavelength 1.54178
_diffrn_reflns_av_R_equivalents 0.0852
_diffrn_reflns_av_sigmaI/netI 0.1569
_diffrn_reflns_limit_h_max 12
_diffrn_reflns_limit_h_min -14
_diffrn_reflns_limit_k_max 19
_diffrn_reflns_limit_k_min -19
_diffrn_reflns_limit_l_max 24
_diffrn_reflns_limit_l_min -24
_diffrn_reflns_number 46147
_diffrn_reflns_theta_full 66.50
_diffrn_reflns_theta_max 70.69
_diffrn_reflns_theta_min 3.89
_diffrn_source 'Nova (Cu) X-ray Source'
_diffrn_source_current 1
_diffrn_source_voltage 50
_diffrn_standards_decay_% <2%
_diffrn_standards_interval_count 50
_diffrn_standards_number 2
_exptl_absorpt_coefficient_mu 0.478
_exptl_absorpt_correction_T_max 1.00000
_exptl_absorpt_correction_T_min 0.70516
_exptl_absorpt_correction_type multi-scan
_exptl_absorpt_process_details
;
 CrysAlisPro, Oxford Diffraction Ltd.,
 Version 1.171.33.51 (release 27-10-2009 CrysAlis171 .NET)
 (compiled Oct 27 2009,12:04:35)
 Empirical absorption correction using spherical harmonics,
 implemented in SCALE3 ABSPACK scaling algorithm.
;
_exptl_crystal_colour colorless
_exptl_crystal_density_diffrn 1.017
_exptl_crystal_density_method 'not measured'
_exptl_crystal_description prism
_exptl_crystal_F_000 1206
_exptl_crystal_size_max 0.114
_exptl_crystal_size_mid 0.088
_exptl_crystal_size_min 0.078
_refine_diff_density_max 0.668
_refine_diff_density_min -0.362
_refine_diff_density_rms 0.073
_refine_ls_extinction_method none
_refine_ls_goodness_of_fit_ref 0.828
_refine_ls_hydrogen_treatment constr
_refine_ls_matrix_type full
_refine_ls_number_parameters 593
_refine_ls_number_reflns 13558
_refine_ls_number_restraints 203
_refine_ls_restrained_S_all 0.826
_refine_ls_R_factor_all 0.1877
_refine_ls_R_factor_gt 0.1011
_refine_ls_shift/su_max 0.000
_refine_ls_shift/su_mean 0.000
_refine_ls_structure_factor_coef Fsqd
_refine_ls_weighting_details 'calc w=1/[\s^2^(Fo^2^)+(0.1806P)^2^+0.0000P] where P=(Fo^2^+2Fc^2^)/3'
_refine_ls_weighting_scheme calc
_refine_ls_wR_factor_gt 0.2651
_refine_ls_wR_factor_ref 0.3075
_reflns_number_gt 4671
_reflns_number_total 13558
_reflns_threshold_expression >2sigma(I)
_cod_data_source_file ma202373x_si_002.cif
_cod_data_source_block cs1445
_cod_database_code 1503456

loop_
_symmetry_equiv_pos_as_xyz
'x, y, z'

loop_
_atom_site_label
_atom_site_type_symbol
_atom_site_fract_x
_atom_site_fract_y
_atom_site_fract_z
_atom_site_U_iso_or_equiv
_atom_site_adp_type
_atom_site_occupancy
_atom_site_symmetry_multiplicity
_atom_site_calc_flag
_atom_site_refinement_flags
O8 O 0.3972(10) 0.6086(7) 0.8873(5) 0.0836(15) Uiso 1 1 d D
C150 C 0.3611(14) 0.6862(9) 0.8673(8) 0.084(2) Uiso 1 1 d D
C151 C 0.3929(18) 0.7469(12) 0.9062(10) 0.142(5) Uiso 1 1 d D
H15A H 0.3238 0.7696 0.9308 0.214 Uiso 1 1 calc R
H15B H 0.4187 0.7952 0.8745 0.214 Uiso 1 1 calc R
H15C H 0.4568 0.7149 0.9384 0.214 Uiso 1 1 calc R
C152 C 0.2700(16) 0.7206(12) 0.8112(9) 0.114(3) Uiso 1 1 d D
H15D H 0.3094 0.7348 0.7677 0.171 Uiso 1 1 calc R
H15E H 0.2165 0.7730 0.8186 0.171 Uiso 1 1 calc R
H15F H 0.2250 0.6765 0.8110 0.171 Uiso 1 1 calc R
O9 O 0.3330(10) 0.0203(7) 1.0910(5) 0.0836(15) Uiso 1 1 d D
C153 C 0.3723(14) -0.0561(9) 1.1124(8) 0.084(2) Uiso 1 1 d D
C154 C 0.3009(17) -0.1176(12) 1.0998(10) 0.142(5) Uiso 1 1 d D
H15G H 0.2181 -0.0874 1.0924 0.214 Uiso 1 1 calc R
H15H H 0.3075 -0.1673 1.1390 0.214 Uiso 1 1 calc R
H15I H 0.3307 -0.1379 1.0596 0.214 Uiso 1 1 calc R
C155 C 0.4765(15) -0.0907(12) 1.1587(9) 0.114(3) Uiso 1 1 d D
H15J H 0.4811 -0.0491 1.1853 0.171 Uiso 1 1 calc R
H15K H 0.5483 -0.0998 1.1320 0.171 Uiso 1 1 calc R
H15L H 0.4686 -0.1461 1.1891 0.171 Uiso 1 1 calc R
C1 C 0.3424(9) 0.3625(7) 0.9215(5) 0.0483(14) Uiso 1 1 d D
C2 C 0.4311(11) 0.2882(7) 0.9317(6) 0.0564(15) Uiso 1 1 d D
H2 H 0.4767 0.2737 0.8948 0.068 Uiso 1 1 calc R
C3 C 0.4525(12) 0.2353(8) 0.9964(6) 0.0593(16) Uiso 1 1 d D
H3 H 0.5100 0.1825 1.0039 0.071 Uiso 1 1 calc R
C7 C 0.3117(8) 0.4192(7) 0.8509(5) 0.0506(15) Uiso 1 1 d D
H7A H 0.3094 0.4806 0.8499 0.061 Uiso 1 1 calc R
H7B H 0.3715 0.4010 0.8184 0.061 Uiso 1 1 calc R
O1 O 0.1978(6) 0.4096(5) 0.8333(4) 0.0494(9) Uiso 1 1 d D
C8 C 0.1471(8) 0.4638(7) 0.7741(4) 0.0427(13) Uiso 1 1 d D
C9 C 0.0306(8) 0.4630(7) 0.7621(5) 0.0440(13) Uiso 1 1 d D
H9 H -0.0078 0.4231 0.7922 0.053 Uiso 1 1 calc R
C10 C -0.0294(8) 0.5205(6) 0.7061(4) 0.0409(13) Uiso 1 1 d D
H10 H -0.1108 0.5229 0.7007 0.049 Uiso 1 1 calc R
C11 C 0.0260(7) 0.5748(6) 0.6575(4) 0.0364(12) Uiso 1 1 d D
C12 C 0.1466(8) 0.5672(7) 0.6679(5) 0.0468(14) Uiso 1 1 d D
H12 H 0.1897 0.5987 0.6338 0.056 Uiso 1 1 calc R
C13 C 0.2056(8) 0.5149(7) 0.7269(5) 0.0503(14) Uiso 1 1 d D
H13 H 0.2857 0.5148 0.7342 0.060 Uiso 1 1 calc R
C14 C -0.0335(6) 0.6422(4) 0.5952(3) 0.0362(11) Uiso 1 1 d D
C15 C -0.1644(6) 0.6385(6) 0.5901(6) 0.0454(13) Uiso 1 1 d D
C16 C -0.2578(7) 0.7054(6) 0.5941(6) 0.0541(16) Uiso 1 1 d D
H16 H -0.2452 0.7585 0.6007 0.065 Uiso 1 1 calc R
C17 C -0.3747(8) 0.6929(6) 0.5880(6) 0.0600(19) Uiso 1 1 d D
H17 H -0.4401 0.7388 0.5902 0.072 Uiso 1 1 calc R
C18 C -0.3944(7) 0.6181(6) 0.5794(6) 0.0519(18) Uiso 1 1 d D
C19 C -0.3017(8) 0.5530(7) 0.5719(6) 0.0577(18) Uiso 1 1 d D
H19 H -0.3148 0.5012 0.5631 0.069 Uiso 1 1 calc R
C20 C -0.1889(8) 0.5644(6) 0.5776(6) 0.0511(15) Uiso 1 1 d D
H20 H -0.1247 0.5190 0.5726 0.061 Uiso 1 1 calc R
C21 C -0.5324(10) 0.6049(10) 0.5714(8) 0.094(3) Uiso 1 1 d D
C25 C 0.0220(8) 0.6258(6) 0.5277(3) 0.0363(11) Uiso 1 1 d D
C26 C -0.0316(9) 0.6776(7) 0.4671(4) 0.0414(12) Uiso 1 1 d D
H26 H -0.1015 0.7200 0.4687 0.050 Uiso 1 1 calc R
C27 C 0.0140(9) 0.6690(7) 0.4051(4) 0.0456(14) Uiso 1 1 d D
H27 H -0.0284 0.7027 0.3653 0.055 Uiso 1 1 calc R
C28 C 0.1204(8) 0.6122(7) 0.3991(4) 0.0456(13) Uiso 1 1 d D
C29 C 0.1689(9) 0.5564(7) 0.4583(4) 0.0441(13) Uiso 1 1 d D
H29 H 0.2373 0.5126 0.4565 0.053 Uiso 1 1 calc R
C30 C 0.1196(9) 0.5629(7) 0.5206(4) 0.0442(13) Uiso 1 1 d D
H30 H 0.1546 0.5222 0.5602 0.053 Uiso 1 1 calc R
C31 C 0.1769(8) 0.6165(6) 0.3292(4) 0.0556(15) Uiso 1 1 d D
C32 C 0.0879(11) 0.6093(9) 0.2784(6) 0.074(2) Uiso 1 1 d D
H32A H 0.0511 0.5603 0.2983 0.111 Uiso 1 1 calc R
H32B H 0.1290 0.6001 0.2369 0.111 Uiso 1 1 calc R
H32C H 0.0271 0.6630 0.2675 0.111 Uiso 1 1 calc R
C33 C 0.2117(12) 0.7040(7) 0.3021(7) 0.078(2) Uiso 1 1 d D
H33A H 0.1413 0.7509 0.2975 0.117 Uiso 1 1 calc R
H33B H 0.2488 0.7058 0.2579 0.117 Uiso 1 1 calc R
H33C H 0.2674 0.7115 0.3336 0.117 Uiso 1 1 calc R
C34 C 0.2892(10) 0.5451(8) 0.3306(7) 0.0722(19) Uiso 1 1 d D
H34A H 0.3499 0.5540 0.3583 0.108 Uiso 1 1 calc R
H34B H 0.3182 0.5479 0.2845 0.108 Uiso 1 1 calc R
H34C H 0.2710 0.4881 0.3500 0.108 Uiso 1 1 calc R
C35 C -0.0165(9) 0.7303(5) 0.6049(4) 0.0379(12) Uiso 1 1 d D
C36 C 0.0444(10) 0.7841(6) 0.5599(5) 0.0393(12) Uiso 1 1 d D
H36 H 0.0708 0.7700 0.5185 0.047 Uiso 1 1 calc R
C37 C 0.0675(11) 0.8579(6) 0.5739(5) 0.0454(14) Uiso 1 1 d D
H37 H 0.1083 0.8934 0.5412 0.055 Uiso 1 1 calc R
C38 C 0.0341(10) 0.8822(6) 0.6331(5) 0.0476(14) Uiso 1 1 d D
C39 C -0.0208(11) 0.8253(7) 0.6795(5) 0.0560(16) Uiso 1 1 d D
H39 H -0.0445 0.8383 0.7216 0.067 Uiso 1 1 calc R
C40 C -0.0421(10) 0.7509(6) 0.6669(5) 0.0450(14) Uiso 1 1 d D
H40 H -0.0753 0.7124 0.7015 0.054 Uiso 1 1 calc R
C41 C 0.0609(9) 0.9635(6) 0.6476(5) 0.0580(17) Uiso 1 1 d D
C42 C 0.0081(13) 1.0388(8) 0.5940(7) 0.102(3) Uiso 1 1 d D
H42A H 0.0017 1.0919 0.6095 0.153 Uiso 1 1 calc R
H42B H -0.0705 1.0335 0.5828 0.153 Uiso 1 1 calc R
H42C H 0.0578 1.0414 0.5537 0.153 Uiso 1 1 calc R
C43 C 0.1865(11) 0.9508(10) 0.6612(8) 0.103(3) Uiso 1 1 d D
H43A H 0.2129 0.8959 0.6949 0.155 Uiso 1 1 calc R
H43B H 0.2003 0.9988 0.6786 0.155 Uiso 1 1 calc R
H43C H 0.2306 0.9493 0.6193 0.155 Uiso 1 1 calc R
C44 C -0.0018(13) 0.9809(10) 0.7148(6) 0.099(3) Uiso 1 1 d D
H44A H 0.0272 0.9314 0.7529 0.148 Uiso 1 1 calc R
H44B H -0.0872 0.9885 0.7100 0.148 Uiso 1 1 calc R
H44C H 0.0158 1.0335 0.7232 0.148 Uiso 1 1 calc R
C4 C 0.3870(9) 0.2610(7) 1.0519(5) 0.0483(14) Uiso 1 1 d D
C5 C 0.3009(11) 0.3363(7) 1.0387(6) 0.0564(15) Uiso 1 1 d D
H5 H 0.2574 0.3552 1.0748 0.068 Uiso 1 1 calc R
C6 C 0.2780(12) 0.3844(8) 0.9728(6) 0.0593(16) Uiso 1 1 d D
H6 H 0.2150 0.4340 0.9638 0.071 Uiso 1 1 calc R
C45 C 0.4159(8) 0.2075(7) 1.1238(5) 0.0506(15) Uiso 1 1 d D
H45A H 0.3572 0.2288 1.1558 0.061 Uiso 1 1 calc R
H45B H 0.4167 0.1456 1.1275 0.061 Uiso 1 1 calc R
O2 O 0.5318(6) 0.2184(5) 1.1380(3) 0.0494(9) Uiso 1 1 d D
C46 C 0.5833(8) 0.1630(7) 1.1970(5) 0.0427(13) Uiso 1 1 d D
C47 C 0.7018(8) 0.1613(7) 1.2060(5) 0.0440(13) Uiso 1 1 d D
H47 H 0.7432 0.1946 1.1721 0.053 Uiso 1 1 calc R
C48 C 0.7584(8) 0.1101(6) 1.2654(4) 0.0409(13) Uiso 1 1 d D
H48 H 0.8372 0.1128 1.2733 0.049 Uiso 1 1 calc R
C49 C 0.7037(7) 0.0552(6) 1.3136(4) 0.0364(12) Uiso 1 1 d D
C50 C 0.5897(7) 0.0502(7) 1.2981(5) 0.0468(14) Uiso 1 1 d D
H50 H 0.5541 0.0067 1.3258 0.056 Uiso 1 1 calc R
C51 C 0.5279(8) 0.1081(7) 1.2425(5) 0.0503(14) Uiso 1 1 d D
H51 H 0.4470 0.1095 1.2362 0.060 Uiso 1 1 calc R
C52 C 0.7655(6) -0.0131(4) 1.3746(3) 0.0362(11) Uiso 1 1 d D
C53 C 0.8981(6) -0.0158(6) 1.3779(6) 0.0454(13) Uiso 1 1 d D
C54 C 0.9811(7) -0.0884(6) 1.3714(6) 0.0541(16) Uiso 1 1 d D
H54 H 0.9563 -0.1371 1.3638 0.065 Uiso 1 1 calc R
C55 C 1.1043(8) -0.0905(7) 1.3762(6) 0.0600(19) Uiso 1 1 d D
H55 H 1.1616 -0.1394 1.3700 0.072 Uiso 1 1 calc R
C56 C 1.1375(8) -0.0229(6) 1.3894(6) 0.0519(18) Uiso 1 1 d D
C57 C 1.0549(8) 0.0498(6) 1.3946(6) 0.0577(18) Uiso 1 1 d D
H57 H 1.0805 0.0986 1.4015 0.069 Uiso 1 1 calc R
C58 C 0.9353(8) 0.0537(6) 1.3901(6) 0.0511(15) Uiso 1 1 d D
H58 H 0.8796 0.1038 1.3954 0.061 Uiso 1 1 calc R
C59 C 1.2791(10) -0.0183(10) 1.3949(8) 0.094(3) Uiso 1 1 d D
C63 C 0.7135(8) 0.0019(6) 1.4428(4) 0.0363(11) Uiso 1 1 d D
C64 C 0.7621(9) -0.0544(7) 1.5023(4) 0.0414(12) Uiso 1 1 d D
H64 H 0.8319 -0.0968 1.5002 0.050 Uiso 1 1 calc R
C65 C 0.7127(9) -0.0510(7) 1.5647(4) 0.0456(14) Uiso 1 1 d D
H65 H 0.7462 -0.0926 1.6042 0.055 Uiso 1 1 calc R
C66 C 0.6141(8) 0.0130(7) 1.5703(4) 0.0456(13) Uiso 1 1 d D
C67 C 0.5662(9) 0.0698(7) 1.5114(4) 0.0441(13) Uiso 1 1 d D
H67 H 0.4995 0.1146 1.5139 0.053 Uiso 1 1 calc R
C68 C 0.6123(9) 0.0637(7) 1.4486(4) 0.0442(13) Uiso 1 1 d D
H68 H 0.5744 0.1023 1.4089 0.053 Uiso 1 1 calc R
C69 C 0.5589(8) 0.0136(6) 1.6400(4) 0.0556(15) Uiso 1 1 d D
C70 C 0.6453(11) 0.0339(9) 1.6861(6) 0.074(2) Uiso 1 1 d D
H70A H 0.7250 0.0009 1.6809 0.111 Uiso 1 1 calc R
H70B H 0.6211 0.0174 1.7334 0.111 Uiso 1 1 calc R
H70C H 0.6445 0.0961 1.6733 0.111 Uiso 1 1 calc R
C71 C 0.5301(12) -0.0742(7) 1.6722(7) 0.078(2) Uiso 1 1 d D
H71A H 0.4649 -0.0821 1.6473 0.117 Uiso 1 1 calc R
H71B H 0.5073 -0.0768 1.7194 0.117 Uiso 1 1 calc R
H71C H 0.5996 -0.1202 1.6707 0.117 Uiso 1 1 calc R
C72 C 0.4437(10) 0.0836(8) 1.6369(7) 0.0722(19) Uiso 1 1 d D
H72A H 0.4593 0.1409 1.6153 0.108 Uiso 1 1 calc R
H72B H 0.4150 0.0830 1.6829 0.108 Uiso 1 1 calc R
H72C H 0.3840 0.0712 1.6107 0.108 Uiso 1 1 calc R
C73 C 0.7444(9) -0.1002(5) 1.3644(4) 0.0379(12) Uiso 1 1 d D
C74 C 0.6929(10) -0.1595(6) 1.4105(5) 0.0393(12) Uiso 1 1 d D
H74 H 0.6699 -0.1493 1.4535 0.047 Uiso 1 1 calc R
C75 C 0.6748(10) -0.2337(6) 1.3942(5) 0.0454(14) Uiso 1 1 d D
H75 H 0.6391 -0.2729 1.4268 0.055 Uiso 1 1 calc R
C76 C 0.7063(10) -0.2530(6) 1.3328(5) 0.0476(14) Uiso 1 1 d D
C77 C 0.7642(11) -0.1954(7) 1.2889(5) 0.0560(16) Uiso 1 1 d D
H77 H 0.7906 -0.2071 1.2468 0.067 Uiso 1 1 calc R
C78 C 0.7846(10) -0.1224(6) 1.3043(5) 0.0450(14) Uiso 1 1 d D
H78 H 0.8269 -0.0862 1.2734 0.054 Uiso 1 1 calc R
C79 C 0.6830(9) -0.3330(6) 1.3146(5) 0.0580(17) Uiso 1 1 d D
C80 C 0.7534(13) -0.4114(8) 1.3591(7) 0.102(3) Uiso 1 1 d D
H80A H 0.7197 -0.4202 1.4046 0.153 Uiso 1 1 calc R
H80B H 0.8346 -0.4046 1.3614 0.153 Uiso 1 1 calc R
H80C H 0.7529 -0.4618 1.3411 0.153 Uiso 1 1 calc R
C81 C 0.5555(10) -0.3264(10) 1.3110(8) 0.103(3) Uiso 1 1 d D
H81A H 0.5218 -0.3294 1.3562 0.155 Uiso 1 1 calc R
H81B H 0.5406 -0.3743 1.2940 0.155 Uiso 1 1 calc R
H81C H 0.5191 -0.2710 1.2803 0.155 Uiso 1 1 calc R
C82 C 0.7306(14) -0.3397(10) 1.2418(6) 0.099(3) Uiso 1 1 d D
H82A H 0.6879 -0.3751 1.2241 0.148 Uiso 1 1 calc R
H82B H 0.8149 -0.3667 1.2449 0.148 Uiso 1 1 calc R
H82C H 0.7186 -0.2815 1.2115 0.148 Uiso 1 1 calc R
C22 C -0.5543(14) 0.6193(11) 0.5027(8) 0.100(3) Uiso 1 1 d .
H22A H -0.5009 0.5748 0.4847 0.149 Uiso 1 1 calc R
H22B H -0.5415 0.6768 0.4791 0.149 Uiso 1 1 calc R
H22C H -0.6361 0.6166 0.4958 0.149 Uiso 1 1 calc R
C23 C -0.6077(15) 0.6905(11) 0.5876(9) 0.103(4) Uiso 1 1 d .
H23A H -0.6912 0.6948 0.5787 0.154 Uiso 1 1 calc R
H23B H -0.5820 0.7409 0.5588 0.154 Uiso 1 1 calc R
H23C H -0.5967 0.6889 0.6352 0.154 Uiso 1 1 calc R
C24 C -0.541(2) 0.5227(17) 0.6232(13) 0.175(7) Uiso 1 1 d .
H24A H -0.6240 0.5176 0.6276 0.263 Uiso 1 1 calc R
H24B H -0.5120 0.5243 0.6670 0.263 Uiso 1 1 calc R
H24C H -0.4944 0.4726 0.6088 0.263 Uiso 1 1 calc R
C60 C 1.2862(16) 0.0879(11) 1.3643(9) 0.100(3) Uiso 1 1 d .
H60A H 1.2350 0.1233 1.3910 0.149 Uiso 1 1 calc R
H60B H 1.2601 0.1073 1.3169 0.149 Uiso 1 1 calc R
H60C H 1.3675 0.0940 1.3674 0.149 Uiso 1 1 calc R
C61 C 1.3380(14) -0.0632(10) 1.3349(8) 0.103(4) Uiso 1 1 d .
H61A H 1.3161 -0.1193 1.3405 0.154 Uiso 1 1 calc R
H61B H 1.4240 -0.0721 1.3373 0.154 Uiso 1 1 calc R
H61C H 1.3095 -0.0252 1.2909 0.154 Uiso 1 1 calc R
C62 C 1.333(2) -0.1092(16) 1.4526(13) 0.175(7) Uiso 1 1 d .
H62A H 1.3037 -0.1573 1.4432 0.263 Uiso 1 1 calc R
H62B H 1.3068 -0.1020 1.4976 0.263 Uiso 1 1 calc R
H62C H 1.4189 -0.1218 1.4511 0.263 Uiso 1 1 calc R
C83 C 0.7153(10) 0.5302(8) 0.9587(6) 0.0490(14) Uiso 1 1 d D
O3 O 0.8223(7) 0.5051(6) 0.9595(4) 0.0519(10) Uiso 1 1 d D
N1 N 0.6416(8) 0.5089(6) 0.9192(5) 0.0444(11) Uiso 1 1 d D
H1 H 0.5671 0.5361 0.9168 0.053 Uiso 1 1 calc R
C84 C 0.6782(11) 0.4443(6) 0.8812(5) 0.0422(13) Uiso 1 1 d D
C85 C 0.7155(11) 0.3592(6) 0.9171(5) 0.0443(13) Uiso 1 1 d D
C86 C 0.7541(11) 0.2954(7) 0.8810(5) 0.0431(13) Uiso 1 1 d D
H86 H 0.7831 0.2369 0.9051 0.052 Uiso 1 1 calc R
C87 C 0.7508(10) 0.3159(6) 0.8111(5) 0.0395(12) Uiso 1 1 d D
C88 C 0.7084(11) 0.4002(6) 0.7781(5) 0.0472(14) Uiso 1 1 d D
H88 H 0.6929 0.4135 0.7310 0.057 Uiso 1 1 calc R
C89 C 0.6864(10) 0.4691(6) 0.8113(5) 0.0439(15) Uiso 1 1 d D
C90 C 0.7019(11) 0.3333(8) 0.9929(5) 0.0493(16) Uiso 1 1 d D
H90A H 0.7572 0.3561 1.0146 0.074 Uiso 1 1 calc R
H90B H 0.7187 0.2698 1.0084 0.074 Uiso 1 1 calc R
H90C H 0.6211 0.3570 1.0050 0.074 Uiso 1 1 calc R
C91 C 0.6196(11) 0.5583(7) 0.7718(6) 0.061(2) Uiso 1 1 d D
H91A H 0.5447 0.5746 0.7941 0.092 Uiso 1 1 calc R
H91B H 0.6043 0.5559 0.7256 0.092 Uiso 1 1 calc R
H91C H 0.6672 0.6014 0.7704 0.092 Uiso 1 1 calc R
C92 C 0.7818(8) 0.2408(6) 0.7743(5) 0.0438(13) Uiso 1 1 d D
C93 C 0.8992(9) 0.1790(7) 0.8025(6) 0.0516(14) Uiso 1 1 d D
H93A H 0.8933 0.1615 0.8524 0.062 Uiso 1 1 calc R
H93B H 0.9081 0.1260 0.7857 0.062 Uiso 1 1 calc R
C94 C 1.0093(10) 0.2139(9) 0.7854(6) 0.0544(15) Uiso 1 1 d D
H94A H 1.0793 0.1678 0.8030 0.065 Uiso 1 1 calc R
H94B H 1.0072 0.2626 0.8068 0.065 Uiso 1 1 calc R
C95 C 1.0175(10) 0.2456(9) 0.7084(6) 0.0556(15) Uiso 1 1 d D
H95A H 1.0847 0.2747 0.6974 0.067 Uiso 1 1 calc R
H95B H 1.0326 0.1951 0.6881 0.067 Uiso 1 1 calc R
C96 C 0.9057(10) 0.3082(8) 0.6780(7) 0.0564(15) Uiso 1 1 d D
H96A H 0.9124 0.3233 0.6281 0.068 Uiso 1 1 calc R
H96B H 0.8967 0.3623 0.6934 0.068 Uiso 1 1 calc R
C97 C 0.7951(10) 0.2703(8) 0.6977(5) 0.0469(13) Uiso 1 1 d D
H97A H 0.7244 0.3147 0.6786 0.056 Uiso 1 1 calc R
H97B H 0.7998 0.2202 0.6777 0.056 Uiso 1 1 calc R
C98 C 0.6771(8) 0.1945(7) 0.7917(6) 0.0441(13) Uiso 1 1 d D
C99 C 0.5694(9) 0.2372(8) 0.7583(6) 0.0505(14) Uiso 1 1 d D
H99 H 0.5663 0.2891 0.7240 0.061 Uiso 1 1 calc R
C100 C 0.4681(9) 0.2058(7) 0.7739(6) 0.0486(14) Uiso 1 1 d D
C101 C 0.4740(9) 0.1330(7) 0.8251(6) 0.0503(14) Uiso 1 1 d D
C102 C 0.5754(9) 0.0889(8) 0.8596(6) 0.0568(16) Uiso 1 1 d D
C103 C 0.6795(10) 0.1213(8) 0.8393(6) 0.0557(15) Uiso 1 1 d D
H103 H 0.7526 0.0898 0.8604 0.067 Uiso 1 1 calc R
C104 C 0.3514(11) 0.2539(9) 0.7384(7) 0.0678(18) Uiso 1 1 d D
H10A H 0.3135 0.2125 0.7249 0.102 Uiso 1 1 calc R
H10B H 0.3659 0.2977 0.6982 0.102 Uiso 1 1 calc R
H10C H 0.2999 0.2823 0.7694 0.102 Uiso 1 1 calc R
C105 C 0.5902(14) 0.0038(9) 0.9127(7) 0.087(3) Uiso 1 1 d D
H10D H 0.5202 0.0043 0.9413 0.130 Uiso 1 1 calc R
H10E H 0.6598 -0.0038 0.9407 0.130 Uiso 1 1 calc R
H10F H 0.6004 -0.0441 0.8905 0.130 Uiso 1 1 calc R
N2 N 0.3611(8) 0.1081(6) 0.8442(5) 0.0534(14) Uiso 1 1 d D
H2A H 0.3002 0.1484 0.8502 0.064 Uiso 1 1 calc R
C106 C 0.3459(10) 0.0240(7) 0.8532(7) 0.0509(14) Uiso 1 1 d D
O4 O 0.4150(8) -0.0337(6) 0.8335(4) 0.0612(12) Uiso 1 1 d D
C107 C 0.2374(8) 0.0066(7) 0.8906(5) 0.0398(14) Uiso 1 1 d D
C108 C 0.1826(9) 0.0518(7) 0.9379(5) 0.0415(13) Uiso 1 1 d D
H108 H 0.2226 0.0886 0.9533 0.050 Uiso 1 1 calc R
C109 C 0.0730(9) 0.0441(7) 0.9623(6) 0.0417(13) Uiso 1 1 d D
C110 C 0.0158(10) -0.0146(8) 0.9451(6) 0.0485(14) Uiso 1 1 d D
H110 H -0.0614 -0.0190 0.9606 0.058 Uiso 1 1 calc R
C111 C 0.0760(10) -0.0664(8) 0.9043(6) 0.0525(15) Uiso 1 1 d D
C112 C 0.1810(10) -0.0523(8) 0.8731(6) 0.0474(14) Uiso 1 1 d D
H112 H 0.2142 -0.0826 0.8402 0.057 Uiso 1 1 calc R
C113 C 0.0094(10) 0.0977(8) 1.0110(6) 0.0490(14) Uiso 1 1 d D
O5 O -0.0956(7) 0.1256(6) 1.0064(4) 0.0519(10) Uiso 1 1 d D
N3 N 0.0849(8) 0.1162(6) 1.0526(5) 0.0444(11) Uiso 1 1 d D
H3A H 0.1584 0.0867 1.0574 0.053 Uiso 1 1 calc R
C114 C 0.0453(11) 0.1828(6) 1.0880(5) 0.0422(13) Uiso 1 1 d D
C115 C 0.0149(12) 0.2678(6) 1.0526(5) 0.0443(13) Uiso 1 1 d D
C116 C -0.0160(11) 0.3311(7) 1.0899(5) 0.0431(13) Uiso 1 1 d D
H116 H -0.0365 0.3905 1.0664 0.052 Uiso 1 1 calc R
C117 C -0.0174(10) 0.3093(6) 1.1599(5) 0.0395(12) Uiso 1 1 d D
C118 C 0.0151(11) 0.2239(6) 1.1932(6) 0.0472(14) Uiso 1 1 d D
H118 H 0.0060 0.2078 1.2409 0.057 Uiso 1 1 calc R
C119 C 0.0614(10) 0.1597(6) 1.1591(5) 0.0439(15) Uiso 1 1 d D
C120 C 0.0141(11) 0.2949(8) 0.9760(5) 0.0493(16) Uiso 1 1 d D
H12A H 0.0934 0.2762 0.9593 0.074 Uiso 1 1 calc R
H12B H -0.0108 0.3581 0.9609 0.074 Uiso 1 1 calc R
H12C H -0.0409 0.2678 0.9583 0.074 Uiso 1 1 calc R
C121 C 0.0806(11) 0.0634(7) 1.1973(6) 0.061(2) Uiso 1 1 d D
H12D H 0.0293 0.0351 1.1778 0.092 Uiso 1 1 calc R
H12E H 0.0616 0.0590 1.2451 0.092 Uiso 1 1 calc R
H12F H 0.1631 0.0347 1.1932 0.092 Uiso 1 1 calc R
C122 C -0.0484(8) 0.3854(6) 1.1953(5) 0.0438(13) Uiso 1 1 d D
C123 C -0.1647(9) 0.4488(7) 1.1670(6) 0.0516(14) Uiso 1 1 d D
H12G H -0.1763 0.5008 1.1855 0.062 Uiso 1 1 calc R
H12H H -0.1600 0.4680 1.1171 0.062 Uiso 1 1 calc R
C124 C -0.2692(10) 0.4052(9) 1.1859(6) 0.0544(15) Uiso 1 1 d D
H12I H -0.3417 0.4465 1.1657 0.065 Uiso 1 1 calc R
H12J H -0.2577 0.3544 1.1662 0.065 Uiso 1 1 calc R
C125 C -0.2863(10) 0.3755(9) 1.2620(6) 0.0556(15) Uiso 1 1 d D
H12K H -0.3065 0.4264 1.2818 0.067 Uiso 1 1 calc R
H12L H -0.3519 0.3445 1.2710 0.067 Uiso 1 1 calc R
C126 C -0.1733(10) 0.3154(8) 1.2941(6) 0.0564(15) Uiso 1 1 d D
H12M H -0.1626 0.2595 1.2814 0.068 Uiso 1 1 calc R
H12N H -0.1799 0.3037 1.3440 0.068 Uiso 1 1 calc R
C127 C -0.0650(10) 0.3549(8) 1.2719(5) 0.0469(13) Uiso 1 1 d D
H12O H -0.0703 0.4050 1.2919 0.056 Uiso 1 1 calc R
H12P H 0.0062 0.3111 1.2910 0.056 Uiso 1 1 calc R
C128 C 0.0578(8) 0.4292(7) 1.1809(6) 0.0441(13) Uiso 1 1 d D
C129 C 0.1676(9) 0.3868(8) 1.2128(6) 0.0505(14) Uiso 1 1 d D
H129 H 0.1728 0.3350 1.2475 0.061 Uiso 1 1 calc R
C130 C 0.2679(9) 0.4198(7) 1.1942(6) 0.0486(14) Uiso 1 1 d D
C131 C 0.2575(9) 0.4928(7) 1.1440(6) 0.0503(14) Uiso 1 1 d D
C132 C 0.1529(9) 0.5384(8) 1.1119(6) 0.0568(16) Uiso 1 1 d D
C133 C 0.0528(10) 0.5038(8) 1.1326(6) 0.0557(15) Uiso 1 1 d D
H133 H -0.0210 0.5339 1.1119 0.067 Uiso 1 1 calc R
C134 C 0.3830(11) 0.3722(9) 1.2309(7) 0.0678(18) Uiso 1 1 d D
H13A H 0.4397 0.3503 1.1990 0.102 Uiso 1 1 calc R
H13B H 0.3689 0.3235 1.2672 0.102 Uiso 1 1 calc R
H13C H 0.4147 0.4121 1.2502 0.102 Uiso 1 1 calc R
C135 C 0.1460(14) 0.6112(9) 1.0473(7) 0.087(3) Uiso 1 1 d D
H13D H 0.1332 0.6672 1.0591 0.130 Uiso 1 1 calc R
H13E H 0.0804 0.6109 1.0189 0.130 Uiso 1 1 calc R
H13F H 0.2198 0.6021 1.0223 0.130 Uiso 1 1 calc R
N4 N 0.3603(8) 0.5259(6) 1.1179(5) 0.0534(14) Uiso 1 1 d D
H4 H 0.4111 0.4914 1.0981 0.064 Uiso 1 1 calc R
C136 C 0.3923(10) 0.6010(7) 1.1186(7) 0.0509(14) Uiso 1 1 d D
O6 O 0.3282(8) 0.6542(6) 1.1451(4) 0.0612(12) Uiso 1 1 d D
C137 C 0.5079(8) 0.6110(7) 1.0873(5) 0.0398(14) Uiso 1 1 d D
C138 C 0.5561(9) 0.5657(7) 1.0383(5) 0.0415(13) Uiso 1 1 d D
H138 H 0.5197 0.5231 1.0288 0.050 Uiso 1 1 calc R
C139 C 0.6556(10) 0.5837(8) 1.0044(6) 0.0417(13) Uiso 1 1 d D
C140 C 0.7123(10) 0.6428(8) 1.0202(6) 0.0485(14) Uiso 1 1 d D
H140 H 0.7826 0.6537 0.9976 0.058 Uiso 1 1 calc R
C141 C 0.6654(10) 0.6860(8) 1.0696(6) 0.0525(15) Uiso 1 1 d D
H141 H 0.7058 0.7245 1.0824 0.063 Uiso 1 1 calc R
C142 C 0.5610(10) 0.6730(8) 1.0997(6) 0.0474(14) Uiso 1 1 d D
H142 H 0.5249 0.7073 1.1296 0.057 Uiso 1 1 calc R
O7 O 0.0296(7) -0.1229(5) 0.8817(4) 0.065(2) Uiso 1 1 d .
C143 C -0.0878(12) -0.1251(9) 0.9034(7) 0.079(4) Uiso 1 1 d .
H14A H -0.1437 -0.0707 0.8820 0.095 Uiso 1 1 calc R
H14B H -0.0942 -0.1357 0.9532 0.095 Uiso 1 1 calc R
C144 C -0.1094(15) -0.2063(11) 0.8772(8) 0.104(5) Uiso 1 1 d .
C145 C -0.0356(14) -0.2785(10) 0.8901(8) 0.097(5) Uiso 1 1 d .
H145 H 0.0313 -0.2838 0.9171 0.116 Uiso 1 1 calc R
C146 C -0.0463(13) -0.3535(10) 0.8664(7) 0.085(4) Uiso 1 1 d .
H146 H 0.0127 -0.4054 0.8718 0.102 Uiso 1 1 calc R
C147 C -0.1587(15) -0.3385(11) 0.8336(8) 0.106(5) Uiso 1 1 d .
H147 H -0.1776 -0.3852 0.8194 0.127 Uiso 1 1 calc R
C148 C -0.2382(13) -0.2635(9) 0.8219(7) 0.082(4) Uiso 1 1 d .
H148 H -0.3082 -0.2589 0.7978 0.099 Uiso 1 1 calc R
C149 C -0.2232(15) -0.1916(12) 0.8435(8) 0.110(5) Uiso 1 1 d .
H149 H -0.2807 -0.1389 0.8371 0.132 Uiso 1 1 calc R

loop_
_atom_type_symbol
_atom_type_description
_atom_type_scat_dispersion_real
_atom_type_scat_dispersion_imag
_atom_type_scat_source
C C 0.0181 0.0000 'International Tables Vol C Tables 4.2.6.8 and 6.1.1.4'
H H 0.0000 0.0000 'International Tables Vol C Tables 4.2.6.8 and 6.1.1.4'
N N 0.0311 0.0000 'International Tables Vol C Tables 4.2.6.8 and 6.1.1.4'
O O 0.0492 0.0000 'International Tables Vol C Tables 4.2.6.8 and 6.1.1.4'

loop_
_exptl_crystal_face_index_h
_exptl_crystal_face_index_k
_exptl_crystal_face_index_l
_exptl_crystal_face_perp_dist
_exptl_oxdiff_crystal_face_indexfrac_h
_exptl_oxdiff_crystal_face_indexfrac_k
_exptl_oxdiff_crystal_face_indexfrac_l
_exptl_oxdiff_crystal_face_x
_exptl_oxdiff_crystal_face_y
_exptl_oxdiff_crystal_face_z
-1 0 -1 0.0441 -1.0043 -0.0034 -1.0089 0.0680 -0.0275 0.1390
1 0 1 0.0441 1.0043 0.0034 1.0089 -0.0680 0.0275 -0.1390
0 -2 1 0.0571 -0.0045 -1.9999 1.0186 0.1392 -0.0139 -0.1847
0 2 -1 0.0571 0.0045 1.9999 -1.0186 -0.1392 0.0139 0.1847
0 -1 -1 0.0393 -0.0022 -1.0082 -0.9999 0.0381 -0.0998 -0.0288
0 1 1 0.0393 0.0022 1.0082 0.9999 -0.0381 0.0998 0.0288

loop_
_geom_angle_atom_site_label_1
_geom_angle_atom_site_label_2
_geom_angle_atom_site_label_3
_geom_angle
O8 C150 C152 119.5(13)
O8 C150 C151 119.5(14)
C152 C150 C151 120.3(13)
O9 C153 C155 122.8(13)
O9 C153 C154 117.2(14)
C155 C153 C154 119.3(13)
C6 C1 C2 121.3(9)
C6 C1 C7 117.9(8)
C2 C1 C7 120.7(8)
C3 C2 C1 119.2(9)
C2 C3 C4 119.4(10)
O1 C7 C1 107.6(7)
C8 O1 C7 116.8(6)
C13 C8 O1 123.8(7)
C13 C8 C9 119.6(7)
O1 C8 C9 116.5(7)
C10 C9 C8 119.9(7)
C9 C10 C11 122.1(7)
C10 C11 C12 116.0(6)
C10 C11 C14 125.9(6)
C12 C11 C14 118.1(6)
C13 C12 C11 122.2(7)
C8 C13 C12 119.5(8)
C11 C14 C15 110.9(6)
C11 C14 C25 112.8(6)
C15 C14 C25 105.0(6)
C11 C14 C35 104.5(6)
C15 C14 C35 113.2(6)
C25 C14 C35 110.6(6)
C16 C15 C20 117.8(7)
C16 C15 C14 124.3(7)
C20 C15 C14 117.8(7)
C15 C16 C17 118.2(8)
C18 C17 C16 121.8(8)
C17 C18 C19 120.1(8)
C17 C18 C21 121.1(9)
C19 C18 C21 118.6(8)
C18 C19 C20 118.5(8)
C19 C20 C15 123.4(8)
C22 C21 C24 124.2(16)
C22 C21 C23 101.9(13)
C24 C21 C23 114.6(15)
C22 C21 C18 107.0(12)
C24 C21 C18 105.6(14)
C23 C21 C18 101.1(11)
C30 C25 C26 115.1(6)
C30 C25 C14 126.6(6)
C26 C25 C14 118.3(6)
C27 C26 C25 121.9(7)
C26 C27 C28 122.0(7)
C29 C28 C27 116.1(7)
C29 C28 C31 124.5(7)
C27 C28 C31 119.4(7)
C28 C29 C30 121.1(7)
C25 C30 C29 123.0(7)
C33 C31 C28 110.1(7)
C33 C31 C32 107.0(8)
C28 C31 C32 110.3(7)
C33 C31 C34 107.2(8)
C28 C31 C34 112.8(7)
C32 C31 C34 109.1(8)
C36 C35 C40 115.6(6)
C36 C35 C14 123.5(6)
C40 C35 C14 119.7(6)
C37 C36 C35 121.5(7)
C38 C37 C36 122.9(7)
C37 C38 C39 115.1(7)
C37 C38 C41 122.1(7)
C39 C38 C41 122.7(7)
C40 C39 C38 122.5(8)
C39 C40 C35 121.9(7)
C43 C41 C42 117.1(9)
C43 C41 C38 110.4(8)
C42 C41 C38 108.8(8)
C43 C41 C44 104.7(8)
C42 C41 C44 105.1(8)
C38 C41 C44 110.5(8)
C5 C4 C3 118.6(9)
C5 C4 C45 121.2(9)
C3 C4 C45 120.1(8)
C4 C5 C6 119.8(9)
C1 C6 C5 121.4(10)
O2 C45 C4 105.2(7)
C46 O2 C45 114.3(6)
C51 C46 O2 124.2(7)
C51 C46 C47 120.2(7)
O2 C46 C47 115.5(7)
C48 C47 C46 118.9(7)
C49 C48 C47 122.2(7)
C48 C49 C50 116.8(6)
C48 C49 C52 125.2(6)
C50 C49 C52 116.8(6)
C51 C50 C49 120.9(7)
C46 C51 C50 120.1(8)
C49 C52 C53 112.8(6)
C49 C52 C63 112.7(6)
C53 C52 C63 106.5(6)
C49 C52 C73 104.0(6)
C53 C52 C73 110.7(6)
C63 C52 C73 110.2(6)
C58 C53 C54 119.1(7)
C58 C53 C52 119.7(7)
C54 C53 C52 121.1(7)
C53 C54 C55 120.4(8)
C56 C55 C54 119.0(8)
C55 C56 C57 120.5(8)
C55 C56 C59 122.8(9)
C57 C56 C59 116.6(9)
C56 C57 C58 121.6(8)
C53 C58 C57 119.3(8)
C61 C59 C62 90.4(13)
C61 C59 C56 101.7(10)
C62 C59 C56 102.4(12)
C61 C59 C60 103.2(12)
C62 C59 C60 144.6(14)
C56 C59 C60 106.5(11)
C64 C63 C68 116.7(6)
C64 C63 C52 118.9(6)
C68 C63 C52 124.0(6)
C65 C64 C63 122.2(7)
C64 C65 C66 120.6(7)
C67 C66 C65 117.4(7)
C67 C66 C69 123.1(7)
C65 C66 C69 119.4(7)
C66 C67 C68 122.0(7)
C67 C68 C63 120.9(7)
C71 C69 C66 109.8(7)
C71 C69 C70 109.7(8)
C66 C69 C70 109.9(7)
C71 C69 C72 107.7(8)
C66 C69 C72 113.2(7)
C70 C69 C72 106.3(8)
C74 C73 C78 116.8(6)
C74 C73 C52 126.1(6)
C78 C73 C52 117.1(6)
C73 C74 C75 120.6(7)
C76 C75 C74 123.0(7)
C75 C76 C77 115.4(7)
C75 C76 C79 122.7(7)
C77 C76 C79 121.9(7)
C78 C77 C76 122.5(8)
C77 C78 C73 121.4(7)
C81 C79 C80 117.7(9)
C81 C79 C76 109.6(8)
C80 C79 C76 109.5(8)
C81 C79 C82 105.3(8)
C80 C79 C82 102.8(8)
C76 C79 C82 111.8(8)
O3 C83 N1 123.9(11)
O3 C83 C139 121.4(10)
N1 C83 C139 114.6(10)
C83 N1 C84 123.8(9)
C85 C84 C89 121.9(8)
C85 C84 N1 117.6(8)
C89 C84 N1 120.2(8)
C84 C85 C86 118.5(9)
C84 C85 C90 121.0(9)
C86 C85 C90 120.1(9)
C87 C86 C85 121.2(9)
C88 C87 C86 117.9(9)
C88 C87 C92 123.1(8)
C86 C87 C92 118.7(8)
C87 C88 C89 122.8(9)
C84 C89 C88 115.5(8)
C84 C89 C91 120.4(9)
C88 C89 C91 117.8(9)
C97 C92 C93 107.1(8)
C97 C92 C98 110.5(8)
C93 C92 C98 111.1(8)
C97 C92 C87 114.7(8)
C93 C92 C87 109.9(8)
C98 C92 C87 103.6(8)
C94 C93 C92 116.7(9)
C93 C94 C95 109.2(9)
C96 C95 C94 111.9(9)
C95 C96 C97 112.5(9)
C92 C97 C96 112.4(9)
C103 C98 C99 118.0(9)
C103 C98 C92 124.9(9)
C99 C98 C92 116.9(8)
C100 C99 C98 122.0(10)
C101 C100 C99 117.8(9)
C101 C100 C104 120.8(10)
C99 C100 C104 121.4(10)
C102 C101 C100 123.2(9)
C102 C101 N2 121.5(9)
C100 C101 N2 115.2(9)
C101 C102 C103 117.1(9)
C101 C102 C105 125.8(10)
C103 C102 C105 116.9(10)
C98 C103 C102 121.9(10)
C106 N2 C101 122.9(9)
O4 C106 N2 124.6(9)
O4 C106 C107 120.9(9)
N2 C106 C107 114.4(8)
C112 C107 C108 118.0(8)
C112 C107 C106 118.0(8)
C108 C107 C106 123.7(8)
C109 C108 C107 121.4(9)
C108 C109 C110 120.8(9)
C108 C109 C113 121.6(9)
C110 C109 C113 117.5(9)
C111 C110 C109 117.5(10)
O7 C111 C112 113.4(9)
O7 C111 C110 123.6(10)
C112 C111 C110 121.9(10)
C111 C112 C107 119.5(9)
O5 C113 N3 125.8(11)
O5 C113 C109 120.4(10)
N3 C113 C109 113.5(9)
C113 N3 C114 120.8(9)
C115 C114 C119 121.5(8)
C115 C114 N3 119.8(8)
C119 C114 N3 117.6(8)
C114 C115 C116 117.5(8)
C114 C115 C120 122.5(9)
C116 C115 C120 119.9(9)
C117 C116 C115 121.9(9)
C118 C117 C116 118.6(9)
C118 C117 C122 124.3(8)
C116 C117 C122 116.9(8)
C117 C118 C119 121.7(9)
C118 C119 C114 116.7(9)
C118 C119 C121 119.6(9)
C114 C119 C121 119.1(9)
C127 C122 C128 110.2(8)
C127 C122 C123 106.4(8)
C128 C122 C123 111.9(8)
C127 C122 C117 112.9(8)
C128 C122 C117 104.3(8)
C123 C122 C117 111.3(8)
C124 C123 C122 110.7(9)
C125 C124 C123 113.7(9)
C126 C125 C124 109.3(9)
C125 C126 C127 111.9(9)
C122 C127 C126 116.1(9)
C133 C128 C129 118.1(9)
C133 C128 C122 121.4(9)
C129 C128 C122 120.1(8)
C130 C129 C128 121.0(9)
C131 C130 C129 117.8(9)
C131 C130 C134 123.5(10)
C129 C130 C134 118.7(10)
C130 C131 C132 124.1(9)
C130 C131 N4 120.6(9)
C132 C131 N4 115.2(9)
C131 C132 C133 116.5(9)
C131 C132 C135 123.2(10)
C133 C132 C135 119.1(10)
C128 C133 C132 122.4(10)
C136 N4 C131 131.3(10)
O6 C136 N4 120.1(9)
O6 C136 C137 124.6(9)
N4 C136 C137 115.3(9)
C142 C137 C138 119.4(8)
C142 C137 C136 119.3(8)
C138 C137 C136 120.8(8)
C139 C138 C137 119.6(9)
C138 C139 C140 120.5(10)
C138 C139 C83 120.4(10)
C140 C139 C83 118.3(9)
C139 C140 C141 119.5(10)
C142 C141 C140 119.9(10)
C141 C142 C137 120.7(10)
C111 O7 C143 113.7(9)
O7 C143 C144 101.1(10)
C145 C144 C149 123.9(17)
C145 C144 C143 121.1(16)
C149 C144 C143 114.8(14)
C144 C145 C146 124.5(17)
C147 C146 C145 110.7(14)
C148 C147 C146 124.6(16)
C147 C148 C149 123.0(16)
C148 C149 C144 112.8(15)

loop_
_geom_bond_atom_site_label_1
_geom_bond_atom_site_label_2
_geom_bond_distance
O8 C150 1.211(12)
C150 C152 1.510(15)
C150 C151 1.525(16)
O9 C153 1.204(12)
C153 C155 1.490(15)
C153 C154 1.507(17)
C1 C6 1.334(16)
C1 C2 1.385(9)
C1 C7 1.516(9)
C2 C3 1.384(9)
C3 C4 1.434(16)
C7 O1 1.440(8)
O1 C8 1.376(7)
C8 C13 1.369(9)
C8 C9 1.392(8)
C9 C10 1.388(8)
C10 C11 1.392(8)
C11 C12 1.403(8)
C11 C14 1.534(8)
C12 C13 1.398(9)
C14 C15 1.547(8)
C14 C25 1.553(8)
C14 C35 1.553(8)
C15 C16 1.376(9)
C15 C20 1.384(9)
C16 C17 1.435(10)
C17 C18 1.342(10)
C18 C19 1.368(10)
C18 C21 1.686(12)
C19 C20 1.379(9)
C21 C22 1.390(19)
C21 C24 1.51(3)
C21 C23 1.58(2)
C25 C30 1.381(8)
C25 C26 1.396(8)
C26 C27 1.377(8)
C27 C28 1.394(9)
C28 C29 1.377(8)
C28 C31 1.534(9)
C29 C30 1.390(8)
C31 C33 1.532(10)
C31 C32 1.542(10)
C31 C34 1.543(10)
C35 C36 1.387(8)
C35 C40 1.392(8)
C36 C37 1.387(8)
C37 C38 1.377(9)
C38 C39 1.391(9)
C38 C41 1.524(9)
C39 C40 1.375(9)
C41 C43 1.460(11)
C41 C42 1.463(11)
C41 C44 1.583(11)
C4 C5 1.380(9)
C4 C45 1.519(9)
C5 C6 1.383(9)
C45 O2 1.450(8)
O2 C46 1.383(7)
C46 C51 1.364(9)
C46 C47 1.392(8)
C47 C48 1.389(8)
C48 C49 1.388(8)
C49 C50 1.403(8)
C49 C52 1.533(8)
C50 C51 1.393(9)
C52 C53 1.538(8)
C52 C63 1.545(8)
C52 C73 1.556(8)
C53 C58 1.378(9)
C53 C54 1.383(9)
C54 C55 1.434(10)
C55 C56 1.335(10)
C56 C57 1.375(10)
C56 C59 1.675(12)
C57 C58 1.384(9)
C59 C61 1.63(2)
C59 C62 1.66(3)
C59 C60 1.71(2)
C63 C64 1.386(8)
C63 C68 1.393(8)
C64 C65 1.382(8)
C65 C66 1.392(9)
C66 C67 1.376(8)
C66 C69 1.536(9)
C67 C68 1.385(8)
C69 C71 1.520(10)
C69 C70 1.548(10)
C69 C72 1.549(10)
C73 C74 1.388(8)
C73 C78 1.396(8)
C74 C75 1.391(8)
C75 C76 1.382(9)
C76 C77 1.393(9)
C76 C79 1.521(9)
C77 C78 1.374(9)
C79 C81 1.468(11)
C79 C80 1.470(11)
C79 C82 1.582(11)
C83 O3 1.221(10)
C83 N1 1.356(10)
C83 C139 1.481(15)
N1 C84 1.439(10)
C84 C85 1.382(10)
C84 C89 1.388(10)
C85 C86 1.404(10)
C85 C90 1.510(11)
C86 C87 1.383(10)
C87 C88 1.362(10)
C87 C92 1.558(10)
C88 C89 1.421(11)
C89 C91 1.531(11)
C92 C97 1.530(11)
C92 C93 1.546(11)
C92 C98 1.551(10)
C93 C94 1.506(11)
C94 C95 1.533(12)
C95 C96 1.515(12)
C96 C97 1.542(11)
C98 C103 1.333(11)
C98 C99 1.407(11)
C99 C100 1.378(11)
C100 C101 1.363(11)
C100 C104 1.524(12)
C101 C102 1.363(11)
C101 N2 1.467(10)
C102 C103 1.430(11)
C102 C105 1.513(12)
N2 C106 1.387(11)
C106 O4 1.232(10)
C106 C107 1.488(11)
C107 C112 1.395(11)
C107 C108 1.406(10)
C108 C109 1.368(11)
C109 C110 1.397(11)
C109 C113 1.541(15)
C110 C111 1.390(11)
C111 O7 1.344(13)
C111 C112 1.388(11)
C113 O5 1.205(10)
C113 N3 1.378(10)
N3 C114 1.433(10)
C114 C115 1.370(10)
C114 C119 1.416(10)
C115 C116 1.406(10)
C115 C120 1.515(11)
C116 C117 1.384(10)
C117 C118 1.364(10)
C117 C122 1.555(10)
C118 C119 1.396(10)
C119 C121 1.541(11)
C122 C127 1.535(11)
C122 C128 1.540(10)
C122 C123 1.547(11)
C123 C124 1.527(11)
C124 C125 1.525(12)
C125 C126 1.520(12)
C126 C127 1.537(11)
C128 C133 1.353(11)
C128 C129 1.413(11)
C129 C130 1.389(11)
C130 C131 1.350(11)
C130 C134 1.517(12)
C131 C132 1.377(11)
C131 N4 1.444(10)
C132 C133 1.407(11)
C132 C135 1.530(12)
N4 C136 1.357(10)
C136 O6 1.230(10)
C136 C137 1.486(11)
C137 C142 1.373(11)
C137 C138 1.411(10)
C138 C139 1.370(11)
C139 C140 1.386(11)
C140 C141 1.395(11)
C141 C142 1.371(11)
O7 C143 1.422(14)
C143 C144 1.61(2)
C144 C145 1.271(19)
C144 C149 1.47(2)
C145 C146 1.453(19)
C146 C147 1.44(2)
C147 C148 1.335(19)
C148 C149 1.40(2)

loop_
_platon_squeeze_void_nr
_platon_squeeze_void_average_x
_platon_squeeze_void_average_y
_platon_squeeze_void_average_z
_platon_squeeze_void_volume
_platon_squeeze_void_count_electrons
_platon_squeeze_void_content
1 -0.058 0.307 0.484 372 67 ' '
2 -0.124 0.887 0.113 159 41 ' '
3 0.510 0.845 0.985 9 1 ' '
